data_4131142
loop_
_publ_author_name
'Lee, Sarah Yunmi'
'Hartwig, John F.'

_publ_section_title
;
 Palladium-Catalyzed, Site-Selective Direct Allylation of Aryl C-H Bonds
 by Silver-Mediated C-H Activation: A Synthetic and Mechanistic
 Investigation.
;
_journal_issue 46
_journal_name_full 'Journal of the American Chemical Society'
_journal_page_first 15278
_journal_page_last 15284
_journal_paper_doi 10.1021/jacs.6b10220
_journal_volume 138
_journal_year 2016
_chemical_formula_sum 'C45 H78 O6 P2 Pd2'
_chemical_formula_weight 989.81
_chemical_name_common SY3-297
_chemical_name_systematic hartwig118
_space_group.centring_type primitive

_space_group_crystal_system monoclinic
_space_group_IT_number 14
_space_group_name_Hall '-P 2yn'
_space_group_name_H-M_alt 'P 1 21/n 1'
_atom_sites_solution_hydrogens geom
_atom_sites_solution_primary iterative
_atom_sites_solution_secondary difmap
_audit_creation_method SHELXL-2014/7
_cell_angle_alpha 90
_cell_angle_beta 99.287(5)
_cell_angle_gamma 90
_cell_formula_units_Z 4
_cell_length_a 11.5137(14)
_cell_length_b 24.454(3)
_cell_length_c 17.944(2)
_cell_measurement_reflns_used 9320
_cell_measurement_temperature 100(2)
_cell_measurement_theta_max 25.35
_cell_measurement_theta_min 2.28
_cell_volume 4986.0(10)
_computing_cell_refinement 'Bruker SAINT'
_computing_data_collection 'Bruker APEX2'
_computing_data_reduction 'Bruker SAINT'
_computing_molecular_graphics ORTEP-32
_computing_publication_material WinGX
_computing_structure_refinement SHELXL-2014
_computing_structure_solution SHELXT-2014
_diffrn_ambient_temperature 100(2)
_diffrn_detector_area_resol_mean 8.366
_diffrn_measured_fraction_theta_full 0.997
_diffrn_measured_fraction_theta_max 0.994
_diffrn_measurement_device_type 'Bruker APEX-II CCD'
_diffrn_measurement_method '\f and \w scans'
_diffrn_radiation_type MoK\a
_diffrn_radiation_wavelength 0.71073
_diffrn_reflns_av_R_equivalents 0.0523
_diffrn_reflns_av_unetI/netI 0.0261
_diffrn_reflns_Laue_measured_fraction_full 0.997
_diffrn_reflns_Laue_measured_fraction_max 0.994
_diffrn_reflns_limit_h_max 13
_diffrn_reflns_limit_h_min -13
_diffrn_reflns_limit_k_max 29
_diffrn_reflns_limit_k_min -26
_diffrn_reflns_limit_l_max 21
_diffrn_reflns_limit_l_min -21
_diffrn_reflns_number 110131
_diffrn_reflns_point_group_measured_fraction_full 0.997
_diffrn_reflns_point_group_measured_fraction_max 0.994
_diffrn_reflns_theta_full 25.000
_diffrn_reflns_theta_max 25.393
_diffrn_reflns_theta_min 1.420
_diffrn_source 'microfocus sealed tube'
_exptl_absorpt_coefficient_mu 0.826
_exptl_absorpt_correction_T_max 0.928
_exptl_absorpt_correction_T_min 0.832
_exptl_absorpt_correction_type multi-scan
_exptl_absorpt_process_details SADABS
_exptl_crystal_colour colorless
_exptl_crystal_density_diffrn 1.319
_exptl_crystal_description prism
_exptl_crystal_F_000 2072
_exptl_crystal_size_max 0.060
_exptl_crystal_size_mid 0.050
_exptl_crystal_size_min 0.040
_refine_diff_density_max 0.973
_refine_diff_density_min -0.581
_refine_diff_density_rms 0.090
_refine_ls_extinction_method none
_refine_ls_goodness_of_fit_ref 1.183
_refine_ls_hydrogen_treatment constr
_refine_ls_matrix_type full
_refine_ls_number_parameters 518
_refine_ls_number_reflns 9119
_refine_ls_number_restraints 0
_refine_ls_restrained_S_all 1.183
_refine_ls_R_factor_all 0.0444
_refine_ls_R_factor_gt 0.0350
_refine_ls_shift/su_max 0.002
_refine_ls_shift/su_mean 0.000
_refine_ls_structure_factor_coef Fsqd
_refine_ls_weighting_details 'w=1/[\s^2^(Fo^2^)+(0.0189P)^2^+11.5298P] where P=(Fo^2^+2Fc^2^)/3'
_refine_ls_weighting_scheme calc
_refine_ls_wR_factor_gt 0.0742
_refine_ls_wR_factor_ref 0.0810
_reflns_Friedel_coverage 0.000
_reflns_number_gt 7896
_reflns_number_total 9119
_reflns_threshold_expression 'I > 2\s(I)'
_cod_data_source_file ja6b10220_si_004.cif
_cod_data_source_block hartwig118
_cod_original_cell_volume 4986.1(10)
_cod_original_sg_symbol_H-M 'P 21/n'
_cod_database_code 4131142
_shelx_shelxl_version_number 2014/7
_shelx_space_group_comment
; 
The symmetry employed for this shelxl refinement is uniquely defined 
by the following loop, which should always be used as a source of 
symmetry information in preference to the above space-group names. 
They are only intended as comments. 
;
_shelx_estimated_absorpt_t_min 0.952
_shelx_estimated_absorpt_t_max 0.968

loop_
_space_group_symop_operation_xyz
'x, y, z'
'-x+1/2, y+1/2, -z+1/2'
'-x, -y, -z'
'x-1/2, -y-1/2, z-1/2'

loop_
_atom_site_label
_atom_site_type_symbol
_atom_site_fract_x
_atom_site_fract_y
_atom_site_fract_z
_atom_site_U_iso_or_equiv
_atom_site_adp_type
_atom_site_occupancy
_atom_site_site_symmetry_order
_atom_site_calc_flag
_atom_site_refinement_flags_posn
_atom_site_refinement_flags_adp
C1 C 0.8762(3) 0.47701(13) 0.81072(16) 0.0175(6) Uani 1 1 d . .
C2 C 0.9238(3) 0.47786(13) 0.88750(17) 0.0183(6) Uani 1 1 d . .
H2 H 0.9504 0.5110 0.9122 0.022 Uiso 1 1 calc R U
C3 C 0.9309(3) 0.42873(13) 0.92627(17) 0.0218(7) Uani 1 1 d . .
H3 H 0.9634 0.4287 0.9784 0.026 Uiso 1 1 calc R U
C4 C 0.8923(3) 0.37916(13) 0.89211(18) 0.0231(7) Uani 1 1 d . .
H4 H 0.8973 0.3465 0.9211 0.028 Uiso 1 1 calc R U
C5 C 0.8466(3) 0.37799(13) 0.81550(18) 0.0219(7) Uani 1 1 d . .
C6 C 0.8416(3) 0.42738(13) 0.77621(16) 0.0176(6) Uani 1 1 d . .
C7 C 0.8056(3) 0.28219(14) 0.8176(2) 0.0301(8) Uani 1 1 d . .
H7A H 0.8856 0.2736 0.8426 0.045 Uiso 1 1 calc R U
H7B H 0.7762 0.2525 0.7830 0.045 Uiso 1 1 calc R U
H7C H 0.7541 0.2863 0.8557 0.045 Uiso 1 1 calc R U
C8 C 0.9056(3) 0.42804(13) 0.62198(18) 0.0243(7) Uani 1 1 d . .
C9 C 0.9227(3) 0.36585(14) 0.6274(2) 0.0335(8) Uani 1 1 d . .
H9A H 0.8482 0.3476 0.6081 0.050 Uiso 1 1 calc R U
H9B H 0.9483 0.3555 0.6803 0.050 Uiso 1 1 calc R U
H9C H 0.9826 0.3548 0.5973 0.050 Uiso 1 1 calc R U
C10 C 1.0223(3) 0.45602(15) 0.6530(2) 0.0294(8) Uani 1 1 d . .
H10A H 1.0839 0.4425 0.6259 0.044 Uiso 1 1 calc R U
H10B H 1.0437 0.4478 0.7069 0.044 Uiso 1 1 calc R U
H10C H 1.0139 0.4956 0.6460 0.044 Uiso 1 1 calc R U
C11 C 0.8686(3) 0.44563(15) 0.53980(19) 0.0333(8) Uani 1 1 d . .
H11A H 0.9324 0.4378 0.5113 0.050 Uiso 1 1 calc R U
H11B H 0.8518 0.4849 0.5378 0.050 Uiso 1 1 calc R U
H11C H 0.7979 0.4254 0.5176 0.050 Uiso 1 1 calc R U
C12 C 0.6423(3) 0.43753(14) 0.64417(19) 0.0256(7) Uani 1 1 d . .
C13 C 0.5745(3) 0.44590(16) 0.7103(2) 0.0310(8) Uani 1 1 d . .
H13A H 0.5875 0.4832 0.7299 0.046 Uiso 1 1 calc R U
H13B H 0.6025 0.4196 0.7505 0.046 Uiso 1 1 calc R U
H13C H 0.4903 0.4402 0.6928 0.046 Uiso 1 1 calc R U
C14 C 0.5970(3) 0.47852(14) 0.58181(19) 0.0282(8) Uani 1 1 d . .
H14A H 0.5119 0.4738 0.5667 0.042 Uiso 1 1 calc R U
H14B H 0.6366 0.4722 0.5382 0.042 Uiso 1 1 calc R U
H14C H 0.6134 0.5158 0.6006 0.042 Uiso 1 1 calc R U
C15 C 0.6240(4) 0.37865(14) 0.6150(2) 0.0374(9) Uani 1 1 d . .
H15A H 0.5396 0.3708 0.6032 0.056 Uiso 1 1 calc R U
H15B H 0.6611 0.3532 0.6539 0.056 Uiso 1 1 calc R U
H15C H 0.6598 0.3743 0.5694 0.056 Uiso 1 1 calc R U
C16 C 0.7521(3) 0.62045(13) 0.60924(17) 0.0194(7) Uani 1 1 d . .
C17 C 0.7689(3) 0.64734(13) 0.53404(17) 0.0232(7) Uani 1 1 d . .
C18 C 0.7625(4) 0.60228(16) 0.4744(2) 0.0391(10) Uani 1 1 d . .
H18A H 0.6859 0.5840 0.4694 0.059 Uiso 1 1 calc R U
H18B H 0.8253 0.5756 0.4897 0.059 Uiso 1 1 calc R U
H18C H 0.7723 0.6184 0.4258 0.059 Uiso 1 1 calc R U
C19 C 0.8907(3) 0.67419(17) 0.5461(2) 0.0407(10) Uani 1 1 d . .
H19A H 0.9055 0.6903 0.4985 0.061 Uiso 1 1 calc R U
H19B H 0.9508 0.6466 0.5630 0.061 Uiso 1 1 calc R U
H19C H 0.8936 0.7029 0.5844 0.061 Uiso 1 1 calc R U
C20 C 0.6750(3) 0.68978(15) 0.50846(19) 0.0310(8) Uani 1 1 d . .
H20A H 0.6804 0.7193 0.5459 0.046 Uiso 1 1 calc R U
H20B H 0.5972 0.6727 0.5033 0.046 Uiso 1 1 calc R U
H20C H 0.6868 0.7049 0.4596 0.046 Uiso 1 1 calc R U
C21 C 0.9028(3) 0.64765(12) 0.80204(16) 0.0172(6) Uani 1 1 d . .
C22 C 1.0021(3) 0.68763(13) 0.83100(18) 0.0228(7) Uani 1 1 d . .
C23 C 1.1002(3) 0.67995(16) 0.7820(2) 0.0351(9) Uani 1 1 d . .
H23A H 1.0679 0.6868 0.7289 0.053 Uiso 1 1 calc R U
H23B H 1.1304 0.6425 0.7877 0.053 Uiso 1 1 calc R U
H23C H 1.1643 0.7057 0.7985 0.053 Uiso 1 1 calc R U
C24 C 1.0509(3) 0.67264(15) 0.9123(2) 0.0331(8) Uani 1 1 d . .
H24A H 1.1168 0.6969 0.9313 0.050 Uiso 1 1 calc R U
H24B H 1.0785 0.6347 0.9144 0.050 Uiso 1 1 calc R U
H24C H 0.9890 0.6767 0.9435 0.050 Uiso 1 1 calc R U
C25 C 0.9608(3) 0.74621(15) 0.8253(2) 0.0402(10) Uani 1 1 d . .
H25A H 0.9318 0.7552 0.7724 0.060 Uiso 1 1 calc R U
H25B H 1.0265 0.7704 0.8448 0.060 Uiso 1 1 calc R U
H25C H 0.8973 0.7511 0.8551 0.060 Uiso 1 1 calc R U
C26 C 0.4809(3) 0.59023(13) 0.72749(17) 0.0192(7) Uani 1 1 d . .
C27 C 0.4110(3) 0.57344(14) 0.66083(18) 0.0243(7) Uani 1 1 d . .
H27 H 0.4362 0.5781 0.6133 0.029 Uiso 1 1 calc R U
C28 C 0.3033(3) 0.54961(14) 0.66619(19) 0.0275(8) Uani 1 1 d . .
H28 H 0.2544 0.5379 0.6212 0.033 Uiso 1 1 calc R U
C29 C 0.2640(3) 0.54212(14) 0.73526(19) 0.0256(7) Uani 1 1 d . .
H29 H 0.1899 0.5254 0.7365 0.031 Uiso 1 1 calc R U
C30 C 0.3328(3) 0.55898(13) 0.80172(17) 0.0195(7) Uani 1 1 d . .
C31 C 0.4402(3) 0.58385(12) 0.79611(17) 0.0180(6) Uani 1 1 d . .
C32 C 0.1931(3) 0.52708(14) 0.8766(2) 0.0267(7) Uani 1 1 d . .
H32A H 0.1292 0.5474 0.8459 0.040 Uiso 1 1 calc R U
H32B H 0.1802 0.5265 0.9293 0.040 Uiso 1 1 calc R U
H32C H 0.1946 0.4895 0.8577 0.040 Uiso 1 1 calc R U
C33 C 0.5066(3) 0.68471(13) 0.88558(18) 0.0227(7) Uani 1 1 d . .
C34 C 0.4635(3) 0.71752(15) 0.8141(2) 0.0314(8) Uani 1 1 d . .
H34A H 0.4314 0.7526 0.8278 0.047 Uiso 1 1 calc R U
H34B H 0.4019 0.6969 0.7817 0.047 Uiso 1 1 calc R U
H34C H 0.5293 0.7241 0.7868 0.047 Uiso 1 1 calc R U
C35 C 0.4036(3) 0.67816(14) 0.9294(2) 0.0299(8) Uani 1 1 d . .
H35A H 0.3700 0.7142 0.9370 0.045 Uiso 1 1 calc R U
H35B H 0.4319 0.6613 0.9786 0.045 Uiso 1 1 calc R U
H35C H 0.3432 0.6548 0.9007 0.045 Uiso 1 1 calc R U
C36 C 0.6087(3) 0.71529(14) 0.9326(2) 0.0296(8) Uani 1 1 d . .
H36A H 0.6742 0.7180 0.9040 0.044 Uiso 1 1 calc R U
H36B H 0.6345 0.6954 0.9798 0.044 Uiso 1 1 calc R U
H36C H 0.5830 0.7521 0.9440 0.044 Uiso 1 1 calc R U
C37 C 0.6314(3) 0.57320(13) 0.93336(17) 0.0193(7) Uani 1 1 d . .
C38 C 0.5688(3) 0.57342(14) 1.00250(18) 0.0248(7) Uani 1 1 d . .
H38A H 0.4852 0.5652 0.9867 0.037 Uiso 1 1 calc R U
H38B H 0.5772 0.6095 1.0265 0.037 Uiso 1 1 calc R U
H38C H 0.6042 0.5456 1.0386 0.037 Uiso 1 1 calc R U
C39 C 0.7602(3) 0.59125(14) 0.95598(18) 0.0226(7) Uani 1 1 d . .
H39A H 0.7627 0.6286 0.9761 0.034 Uiso 1 1 calc R U
H39B H 0.7998 0.5902 0.9116 0.034 Uiso 1 1 calc R U
H39C H 0.8003 0.5664 0.9947 0.034 Uiso 1 1 calc R U
C40 C 0.6290(3) 0.51537(13) 0.90072(18) 0.0227(7) Uani 1 1 d . .
H40A H 0.6708 0.4904 0.9386 0.034 Uiso 1 1 calc R U
H40B H 0.6675 0.5153 0.8558 0.034 Uiso 1 1 calc R U
H40C H 0.5472 0.5033 0.8868 0.034 Uiso 1 1 calc R U
C41 C 0.3041(8) 0.7104(3) 0.5908(4) 0.128(3) Uani 1 1 d . .
H41A H 0.2911 0.6879 0.6339 0.192 Uiso 1 1 calc R U
H41B H 0.3687 0.6949 0.5681 0.192 Uiso 1 1 calc R U
H41C H 0.2322 0.7110 0.5531 0.192 Uiso 1 1 calc R U
C42 C 0.3355(6) 0.7684(3) 0.6174(4) 0.104(3) Uani 1 1 d . .
H42A H 0.4112 0.7678 0.6525 0.125 Uiso 1 1 calc R U
H42B H 0.3463 0.7911 0.5734 0.125 Uiso 1 1 calc R U
C43 C 0.2478(5) 0.7931(2) 0.6546(3) 0.0668(15) Uani 1 1 d . .
H43A H 0.2360 0.7700 0.6980 0.080 Uiso 1 1 calc R U
H43B H 0.1725 0.7942 0.6191 0.080 Uiso 1 1 calc R U
C44 C 0.2795(6) 0.8530(2) 0.6840(3) 0.0756(16) Uani 1 1 d . .
H44A H 0.3550 0.8521 0.7194 0.091 Uiso 1 1 calc R U
H44B H 0.2905 0.8764 0.6407 0.091 Uiso 1 1 calc R U
C45 C 0.1901(7) 0.8769(3) 0.7218(4) 0.096(2) Uani 1 1 d . .
H45A H 0.1124 0.8705 0.6918 0.143 Uiso 1 1 calc R U
H45B H 0.2038 0.9163 0.7277 0.143 Uiso 1 1 calc R U
H45C H 0.1934 0.8601 0.7717 0.143 Uiso 1 1 calc R U
O1 O 0.8068(2) 0.33210(9) 0.77612(13) 0.0281(5) Uani 1 1 d . .
O2 O 0.83132(19) 0.58798(9) 0.63754(12) 0.0223(5) Uani 1 1 d . .
O3 O 0.66078(19) 0.63233(9) 0.63535(12) 0.0246(5) Uani 1 1 d . .
O4 O 0.93063(18) 0.59771(8) 0.80304(11) 0.0186(5) Uani 1 1 d . .
O5 O 0.80135(18) 0.66668(8) 0.78066(12) 0.0197(5) Uani 1 1 d . .
O6 O 0.30310(19) 0.55319(9) 0.87212(12) 0.0245(5) Uani 1 1 d . .
P1 P 0.79835(7) 0.45354(3) 0.68198(4) 0.01810(17) Uani 1 1 d . .
P2 P 0.56063(7) 0.61746(3) 0.85456(4) 0.01633(17) Uani 1 1 d . .
Pd1 Pd 0.84639(2) 0.53548(2) 0.73333(2) 0.01585(7) Uani 1 1 d . .
Pd2 Pd 0.63982(2) 0.62319(2) 0.74879(2) 0.01678(7) Uani 1 1 d . .

loop_
_atom_site_aniso_label
_atom_site_aniso_U_11
_atom_site_aniso_U_22
_atom_site_aniso_U_33
_atom_site_aniso_U_23
_atom_site_aniso_U_13
_atom_site_aniso_U_12
C1 0.0148(15) 0.0201(17) 0.0177(15) 0.0005(12) 0.0025(12) -0.0003(12)
C2 0.0156(15) 0.0206(17) 0.0181(15) -0.0031(13) 0.0007(12) -0.0001(12)
C3 0.0196(16) 0.0275(19) 0.0172(15) 0.0015(13) -0.0010(12) 0.0002(13)
C4 0.0281(18) 0.0198(18) 0.0204(16) 0.0056(13) 0.0006(13) -0.0004(14)
C5 0.0243(17) 0.0165(17) 0.0239(17) 0.0014(13) 0.0004(13) -0.0008(13)
C6 0.0200(16) 0.0186(17) 0.0137(14) 0.0003(12) 0.0012(12) -0.0022(12)
C7 0.039(2) 0.0173(18) 0.0308(19) 0.0036(14) -0.0039(15) -0.0034(15)
C8 0.0349(19) 0.0183(17) 0.0197(16) -0.0006(13) 0.0042(14) 0.0009(14)
C9 0.048(2) 0.0231(19) 0.0306(19) -0.0041(15) 0.0091(17) 0.0037(16)
C10 0.0294(19) 0.031(2) 0.0291(18) -0.0051(15) 0.0093(15) -0.0013(15)
C11 0.049(2) 0.030(2) 0.0208(17) 0.0017(15) 0.0060(16) 0.0011(17)
C12 0.0267(18) 0.0208(18) 0.0251(17) 0.0013(14) -0.0089(14) -0.0048(14)
C13 0.0227(18) 0.036(2) 0.0315(19) 0.0089(16) -0.0039(14) -0.0054(15)
C14 0.0309(19) 0.0262(19) 0.0234(17) 0.0031(14) -0.0081(14) -0.0013(15)
C15 0.043(2) 0.0202(19) 0.042(2) -0.0006(16) -0.0125(17) -0.0090(16)
C16 0.0235(17) 0.0173(17) 0.0161(15) -0.0013(13) -0.0005(13) -0.0052(13)
C17 0.0315(18) 0.0210(18) 0.0176(16) 0.0046(13) 0.0059(13) 0.0011(14)
C18 0.066(3) 0.031(2) 0.0235(19) 0.0058(16) 0.0160(18) 0.0126(19)
C19 0.038(2) 0.041(2) 0.045(2) 0.0204(19) 0.0137(18) -0.0067(18)
C20 0.045(2) 0.027(2) 0.0199(17) 0.0031(14) 0.0038(15) 0.0067(16)
C21 0.0210(16) 0.0168(17) 0.0132(14) 0.0049(12) 0.0008(12) -0.0005(13)
C22 0.0225(17) 0.0147(16) 0.0287(17) 0.0017(13) -0.0034(13) -0.0040(13)
C23 0.0283(19) 0.037(2) 0.040(2) 0.0042(17) 0.0072(16) -0.0073(16)
C24 0.035(2) 0.030(2) 0.0313(19) -0.0025(16) -0.0038(16) -0.0083(16)
C25 0.034(2) 0.0194(19) 0.061(3) -0.0024(18) -0.0115(18) -0.0028(16)
C26 0.0170(15) 0.0189(17) 0.0210(16) 0.0038(13) 0.0007(12) 0.0021(12)
C27 0.0253(17) 0.0279(19) 0.0189(16) 0.0012(14) 0.0011(13) 0.0008(14)
C28 0.0258(18) 0.031(2) 0.0222(17) -0.0003(14) -0.0073(13) -0.0047(15)
C29 0.0184(16) 0.0281(19) 0.0287(18) 0.0018(15) -0.0006(13) -0.0051(14)
C30 0.0174(15) 0.0175(17) 0.0231(16) 0.0017(13) 0.0013(12) -0.0005(12)
C31 0.0165(15) 0.0156(16) 0.0211(16) -0.0020(12) 0.0003(12) 0.0003(12)
C32 0.0171(16) 0.0288(19) 0.0349(19) 0.0074(15) 0.0066(14) -0.0022(14)
C33 0.0219(17) 0.0189(17) 0.0273(17) 0.0007(14) 0.0040(13) 0.0003(13)
C34 0.034(2) 0.0243(19) 0.034(2) 0.0019(15) 0.0004(15) 0.0052(15)
C35 0.0297(19) 0.0255(19) 0.037(2) -0.0037(15) 0.0129(15) 0.0040(15)
C36 0.0312(19) 0.0195(18) 0.036(2) -0.0052(15) 0.0004(15) -0.0007(15)
C37 0.0163(15) 0.0232(18) 0.0185(15) 0.0037(13) 0.0029(12) -0.0001(13)
C38 0.0264(17) 0.0281(19) 0.0200(16) 0.0049(14) 0.0039(13) -0.0011(14)
C39 0.0197(16) 0.0257(18) 0.0215(16) 0.0025(14) 0.0008(13) 0.0001(13)
C40 0.0226(17) 0.0214(18) 0.0239(17) 0.0050(14) 0.0031(13) 0.0026(13)
C41 0.212(9) 0.055(4) 0.090(5) 0.021(4) -0.059(5) 0.012(5)
C42 0.105(5) 0.146(7) 0.059(4) 0.041(4) 0.005(4) 0.045(5)
C43 0.082(4) 0.068(4) 0.043(3) 0.024(3) -0.011(3) -0.009(3)
C44 0.090(4) 0.080(4) 0.052(3) 0.006(3) -0.001(3) -0.008(3)
C45 0.135(6) 0.078(5) 0.072(4) -0.014(3) 0.013(4) -0.008(4)
O1 0.0428(14) 0.0142(12) 0.0238(12) 0.0028(9) -0.0051(10) -0.0068(10)
O2 0.0281(12) 0.0187(12) 0.0203(11) 0.0033(9) 0.0046(9) 0.0013(10)
O3 0.0232(12) 0.0332(14) 0.0175(11) 0.0051(10) 0.0034(9) 0.0000(10)
O4 0.0211(11) 0.0122(11) 0.0215(11) -0.0011(9) 0.0000(9) -0.0002(9)
O5 0.0161(11) 0.0174(12) 0.0247(11) 0.0017(9) 0.0006(9) -0.0018(9)
O6 0.0201(11) 0.0291(13) 0.0247(12) 0.0027(10) 0.0047(9) -0.0058(10)
P1 0.0242(4) 0.0144(4) 0.0141(4) 0.0006(3) -0.0018(3) -0.0016(3)
P2 0.0155(4) 0.0172(4) 0.0158(4) 0.0009(3) 0.0011(3) -0.0009(3)
Pd1 0.01899(13) 0.01241(13) 0.01564(12) 0.00051(9) 0.00123(9) -0.00129(9)
Pd2 0.01527(12) 0.01804(14) 0.01677(12) 0.00264(9) 0.00181(9) -0.00109(9)

loop_
_atom_type_symbol
_atom_type_description
_atom_type_scat_dispersion_real
_atom_type_scat_dispersion_imag
_atom_type_scat_source
C C 0.0033 0.0016 'International Tables Vol C Tables 4.2.6.8 and 6.1.1.4'
H H 0.0000 0.0000 'International Tables Vol C Tables 4.2.6.8 and 6.1.1.4'
O O 0.0106 0.0060 'International Tables Vol C Tables 4.2.6.8 and 6.1.1.4'
P P 0.1023 0.0942 'International Tables Vol C Tables 4.2.6.8 and 6.1.1.4'
Pd Pd -0.9988 1.0072 'International Tables Vol C Tables 4.2.6.8 and 6.1.1.4'

loop_
_geom_angle_atom_site_label_1
_geom_angle_atom_site_label_2
_geom_angle_atom_site_label_3
_geom_angle
C6 C1 C2 119.3(3)
C6 C1 Pd1 108.2(2)
C2 C1 Pd1 132.4(2)
C3 C2 C1 117.7(3)
C3 C2 H2 121.2
C1 C2 H2 121.2
C2 C3 C4 122.9(3)
C2 C3 H3 118.5
C4 C3 H3 118.5
C5 C4 C3 119.6(3)
C5 C4 H4 120.2
C3 C4 H4 120.2
O1 C5 C4 124.8(3)
O1 C5 C6 117.9(3)
C4 C5 C6 117.4(3)
C1 C6 C5 123.0(3)
C1 C6 P1 97.1(2)
C5 C6 P1 139.9(2)
O1 C7 H7A 109.5
O1 C7 H7B 109.5
H7A C7 H7B 109.5
O1 C7 H7C 109.5
H7A C7 H7C 109.5
H7B C7 H7C 109.5
C11 C8 C10 108.4(3)
C11 C8 C9 110.7(3)
C10 C8 C9 108.9(3)
C11 C8 P1 110.7(2)
C10 C8 P1 105.3(2)
C9 C8 P1 112.6(2)
C8 C9 H9A 109.5
C8 C9 H9B 109.5
H9A C9 H9B 109.5
C8 C9 H9C 109.5
H9A C9 H9C 109.5
H9B C9 H9C 109.5
C8 C10 H10A 109.5
C8 C10 H10B 109.5
H10A C10 H10B 109.5
C8 C10 H10C 109.5
H10A C10 H10C 109.5
H10B C10 H10C 109.5
C8 C11 H11A 109.5
C8 C11 H11B 109.5
H11A C11 H11B 109.5
C8 C11 H11C 109.5
H11A C11 H11C 109.5
H11B C11 H11C 109.5
C14 C12 C15 110.7(3)
C14 C12 C13 108.8(3)
C15 C12 C13 109.2(3)
C14 C12 P1 108.9(2)
C15 C12 P1 113.2(2)
C13 C12 P1 105.8(2)
C12 C13 H13A 109.5
C12 C13 H13B 109.5
H13A C13 H13B 109.5
C12 C13 H13C 109.5
H13A C13 H13C 109.5
H13B C13 H13C 109.5
C12 C14 H14A 109.5
C12 C14 H14B 109.5
H14A C14 H14B 109.5
C12 C14 H14C 109.5
H14A C14 H14C 109.5
H14B C14 H14C 109.5
C12 C15 H15A 109.5
C12 C15 H15B 109.5
H15A C15 H15B 109.5
C12 C15 H15C 109.5
H15A C15 H15C 109.5
H15B C15 H15C 109.5
O3 C16 O2 126.5(3)
O3 C16 C17 117.4(3)
O2 C16 C17 116.1(3)
C20 C17 C18 109.3(3)
C20 C17 C19 109.9(3)
C18 C17 C19 110.3(3)
C20 C17 C16 111.9(3)
C18 C17 C16 107.9(3)
C19 C17 C16 107.5(3)
C17 C18 H18A 109.5
C17 C18 H18B 109.5
H18A C18 H18B 109.5
C17 C18 H18C 109.5
H18A C18 H18C 109.5
H18B C18 H18C 109.5
C17 C19 H19A 109.5
C17 C19 H19B 109.5
H19A C19 H19B 109.5
C17 C19 H19C 109.5
H19A C19 H19C 109.5
H19B C19 H19C 109.5
C17 C20 H20A 109.5
C17 C20 H20B 109.5
H20A C20 H20B 109.5
C17 C20 H20C 109.5
H20A C20 H20C 109.5
H20B C20 H20C 109.5
O5 C21 O4 125.7(3)
O5 C21 C22 118.2(3)
O4 C21 C22 116.1(3)
C25 C22 C24 110.9(3)
C25 C22 C21 112.0(3)
C24 C22 C21 108.2(3)
C25 C22 C23 109.1(3)
C24 C22 C23 108.9(3)
C21 C22 C23 107.6(3)
C22 C23 H23A 109.5
C22 C23 H23B 109.5
H23A C23 H23B 109.5
C22 C23 H23C 109.5
H23A C23 H23C 109.5
H23B C23 H23C 109.5
C22 C24 H24A 109.5
C22 C24 H24B 109.5
H24A C24 H24B 109.5
C22 C24 H24C 109.5
H24A C24 H24C 109.5
H24B C24 H24C 109.5
C22 C25 H25A 109.5
C22 C25 H25B 109.5
H25A C25 H25B 109.5
C22 C25 H25C 109.5
H25A C25 H25C 109.5
H25B C25 H25C 109.5
C27 C26 C31 119.7(3)
C27 C26 Pd2 132.4(2)
C31 C26 Pd2 107.8(2)
C28 C27 C26 117.6(3)
C28 C27 H27 121.2
C26 C27 H27 121.2
C27 C28 C29 122.5(3)
C27 C28 H28 118.8
C29 C28 H28 118.7
C30 C29 C28 120.2(3)
C30 C29 H29 119.9
C28 C29 H29 119.9
O6 C30 C29 124.9(3)
O6 C30 C31 117.9(3)
C29 C30 C31 117.3(3)
C26 C31 C30 122.7(3)
C26 C31 P2 97.3(2)
C30 C31 P2 140.0(2)
O6 C32 H32A 109.5
O6 C32 H32B 109.5
H32A C32 H32B 109.5
O6 C32 H32C 109.5
H32A C32 H32C 109.5
H32B C32 H32C 109.5
C34 C33 C36 108.9(3)
C34 C33 C35 108.2(3)
C36 C33 C35 111.0(3)
C34 C33 P2 106.9(2)
C36 C33 P2 109.3(2)
C35 C33 P2 112.5(2)
C33 C34 H34A 109.5
C33 C34 H34B 109.5
H34A C34 H34B 109.5
C33 C34 H34C 109.5
H34A C34 H34C 109.5
H34B C34 H34C 109.5
C33 C35 H35A 109.5
C33 C35 H35B 109.5
H35A C35 H35B 109.5
C33 C35 H35C 109.5
H35A C35 H35C 109.5
H35B C35 H35C 109.5
C33 C36 H36A 109.5
C33 C36 H36B 109.5
H36A C36 H36B 109.5
C33 C36 H36C 109.5
H36A C36 H36C 109.5
H36B C36 H36C 109.5
C40 C37 C38 109.4(3)
C40 C37 C39 108.8(3)
C38 C37 C39 110.2(3)
C40 C37 P2 105.6(2)
C38 C37 P2 114.1(2)
C39 C37 P2 108.6(2)
C37 C38 H38A 109.5
C37 C38 H38B 109.5
H38A C38 H38B 109.5
C37 C38 H38C 109.5
H38A C38 H38C 109.5
H38B C38 H38C 109.5
C37 C39 H39A 109.5
C37 C39 H39B 109.5
H39A C39 H39B 109.5
C37 C39 H39C 109.5
H39A C39 H39C 109.5
H39B C39 H39C 109.5
C37 C40 H40A 109.5
C37 C40 H40B 109.5
H40A C40 H40B 109.5
C37 C40 H40C 109.5
H40A C40 H40C 109.5
H40B C40 H40C 109.5
C42 C41 H41A 109.5
C42 C41 H41B 109.5
H41A C41 H41B 109.5
C42 C41 H41C 109.5
H41A C41 H41C 109.5
H41B C41 H41C 109.5
C43 C42 C41 113.0(7)
C43 C42 H42A 109.0
C41 C42 H42A 109.0
C43 C42 H42B 109.0
C41 C42 H42B 109.0
H42A C42 H42B 107.8
C42 C43 C44 113.9(6)
C42 C43 H43A 108.8
C44 C43 H43A 108.8
C42 C43 H43B 108.8
C44 C43 H43B 108.8
H43A C43 H43B 107.7
C45 C44 C43 112.9(5)
C45 C44 H44A 109.0
C43 C44 H44A 109.0
C45 C44 H44B 109.0
C43 C44 H44B 109.0
H44A C44 H44B 107.8
C44 C45 H45A 109.5
C44 C45 H45B 109.5
H45A C45 H45B 109.5
C44 C45 H45C 109.5
H45A C45 H45C 109.5
H45B C45 H45C 109.5
C5 O1 C7 117.5(2)
C16 O2 Pd1 131.9(2)
C16 O3 Pd2 124.9(2)
C21 O4 Pd1 126.85(19)
C21 O5 Pd2 128.46(19)
C30 O6 C32 116.9(2)
C6 P1 C12 111.88(15)
C6 P1 C8 108.28(15)
C12 P1 C8 114.13(15)
C6 P1 Pd1 85.35(10)
C12 P1 Pd1 119.98(11)
C8 P1 Pd1 113.16(11)
C31 P2 C37 112.30(14)
C31 P2 C33 108.23(14)
C37 P2 C33 114.22(14)
C31 P2 Pd2 85.13(10)
C37 P2 Pd2 119.50(10)
C33 P2 Pd2 113.39(11)
C1 Pd1 O4 95.40(10)
C1 Pd1 O2 168.98(10)
O4 Pd1 O2 90.77(8)
C1 Pd1 P1 69.28(9)
O4 Pd1 P1 162.17(6)
O2 Pd1 P1 103.00(6)
C1 Pd1 Pd2 117.55(9)
O4 Pd1 Pd2 75.24(6)
O2 Pd1 Pd2 72.87(6)
P1 Pd1 Pd2 119.40(2)
C26 Pd2 O3 95.94(11)
C26 Pd2 O5 172.32(11)
O3 Pd2 O5 88.58(8)
C26 Pd2 P2 69.38(9)
O3 Pd2 P2 162.68(6)
O5 Pd2 P2 105.07(6)
C26 Pd2 Pd1 112.42(9)
O3 Pd2 Pd1 77.71(6)
O5 Pd2 Pd1 74.58(6)
P2 Pd2 Pd1 115.80(2)

loop_
_geom_bond_atom_site_label_1
_geom_bond_atom_site_label_2
_geom_bond_distance
C1 C6 1.391(4)
C1 C2 1.398(4)
C1 Pd1 1.984(3)
C2 C3 1.384(5)
C2 H2 0.9500
C3 C4 1.398(5)
C3 H3 0.9500
C4 C5 1.391(4)
C4 H4 0.9500
C5 O1 1.365(4)
C5 C6 1.395(4)
C6 P1 1.801(3)
C7 O1 1.431(4)
C7 H7A 0.9800
C7 H7B 0.9800
C7 H7C 0.9800
C8 C11 1.529(5)
C8 C10 1.530(5)
C8 C9 1.535(5)
C8 P1 1.871(3)
C9 H9A 0.9800
C9 H9B 0.9800
C9 H9C 0.9800
C10 H10A 0.9800
C10 H10B 0.9800
C10 H10C 0.9800
C11 H11A 0.9800
C11 H11B 0.9800
C11 H11C 0.9800
C12 C14 1.530(4)
C12 C15 1.535(5)
C12 C13 1.536(5)
C12 P1 1.857(3)
C13 H13A 0.9800
C13 H13B 0.9800
C13 H13C 0.9800
C14 H14A 0.9800
C14 H14B 0.9800
C14 H14C 0.9800
C15 H15A 0.9800
C15 H15B 0.9800
C15 H15C 0.9800
C16 O3 1.253(4)
C16 O2 1.253(4)
C16 C17 1.541(4)
C17 C20 1.515(5)
C17 C18 1.530(5)
C17 C19 1.531(5)
C18 H18A 0.9800
C18 H18B 0.9800
C18 H18C 0.9800
C19 H19A 0.9800
C19 H19B 0.9800
C19 H19C 0.9800
C20 H20A 0.9800
C20 H20B 0.9800
C20 H20C 0.9800
C21 O5 1.258(4)
C21 O4 1.262(4)
C21 C22 1.530(4)
C22 C25 1.508(5)
C22 C24 1.521(5)
C22 C23 1.550(5)
C23 H23A 0.9800
C23 H23B 0.9800
C23 H23C 0.9800
C24 H24A 0.9800
C24 H24B 0.9800
C24 H24C 0.9800
C25 H25A 0.9800
C25 H25B 0.9800
C25 H25C 0.9800
C26 C27 1.391(4)
C26 C31 1.395(4)
C26 Pd2 1.980(3)
C27 C28 1.387(5)
C27 H27 0.9500
C28 C29 1.398(5)
C28 H28 0.9500
C29 C30 1.384(4)
C29 H29 0.9500
C30 O6 1.368(4)
C30 C31 1.397(4)
C31 P2 1.796(3)
C32 O6 1.433(4)
C32 H32A 0.9800
C32 H32B 0.9800
C32 H32C 0.9800
C33 C34 1.527(5)
C33 C36 1.528(5)
C33 C35 1.533(4)
C33 P2 1.875(3)
C34 H34A 0.9800
C34 H34B 0.9800
C34 H34C 0.9800
C35 H35A 0.9800
C35 H35B 0.9800
C35 H35C 0.9800
C36 H36A 0.9800
C36 H36B 0.9800
C36 H36C 0.9800
C37 C40 1.529(5)
C37 C38 1.531(4)
C37 C39 1.538(4)
C37 P2 1.861(3)
C38 H38A 0.9800
C38 H38B 0.9800
C38 H38C 0.9800
C39 H39A 0.9800
C39 H39B 0.9800
C39 H39C 0.9800
C40 H40A 0.9800
C40 H40B 0.9800
C40 H40C 0.9800
C41 C42 1.523(10)
C41 H41A 0.9800
C41 H41B 0.9800
C41 H41C 0.9800
C42 C43 1.431(8)
C42 H42A 0.9900
C42 H42B 0.9900
C43 C44 1.579(8)
C43 H43A 0.9900
C43 H43B 0.9900
C44 C45 1.445(9)
C44 H44A 0.9900
C44 H44B 0.9900
C45 H45A 0.9800
C45 H45B 0.9800
C45 H45C 0.9800
O2 Pd1 2.130(2)
O3 Pd2 2.100(2)
O4 Pd1 2.105(2)
O5 Pd2 2.139(2)
P1 Pd1 2.2371(8)
P2 Pd2 2.2386(8)
Pd1 Pd2 3.2477(4)
